data_7720945
loop_
_publ_author_name
'Sekar, Gayathri'
'Sharma, Akrti'
'Ravikanth, Mangalampalli'

_publ_section_title
;
 Pd(II) complexes of <i>meso</i>-tetraaryl triphyrin(2.1.1)s: synthesis
 and studies.
;
_journal_issue 18
_journal_name_full 'Dalton transactions (Cambridge, England : 2003)'
_journal_page_first 7164
_journal_page_last 7172
_journal_paper_doi 10.1039/d6dt00703a
_journal_volume 55
_journal_year 2026
_chemical_formula_moiety 'C44 H35 Cl2 N3 Pd'
_chemical_formula_sum 'C44 H35 Cl2 N3 Pd'
_chemical_formula_weight 783.109
_space_group_crystal_system monoclinic
_space_group_IT_number 11
_space_group_name_Hall '-P 2yb'
_space_group_name_H-M_alt 'P 1 21/m 1'
_symmetry_Int_Tables_number 11
_atom_sites_solution_primary iterative
_audit_creation_date 2026-03-10
_audit_creation_method
;
Olex2 1.5
(compiled 2023.03.06 svn.rbb2c1857 for OlexSys, GUI svn.r6748)
;
_audit_update_record
;
2026-03-10 deposited with the CCDC.	2026-04-17 downloaded from the CCDC.
;
_cell_angle_alpha 90
_cell_angle_beta 91.352(3)
_cell_angle_gamma 90
_cell_formula_units_Z 2
_cell_length_a 8.6766(4)
_cell_length_b 25.1706(8)
_cell_length_c 9.7595(3)
_cell_measurement_reflns_used 6705
_cell_measurement_temperature 150.00(10)
_cell_measurement_theta_max 23.5100
_cell_measurement_theta_min 2.0780
_cell_volume 2130.83(14)
_computing_cell_refinement 'CrysAlisPro 1.171.43.105a (Rigaku OD, 2024)'
_computing_data_collection 'PROGRAM:BIS V6.2.16/2021-10-22 && APEX4 2021.4-0                                '
_computing_data_reduction 'CrysAlisPro 1.171.43.105a (Rigaku OD, 2024)'
_computing_molecular_graphics 'Olex2 1.5 (Dolomanov et al., 2009)'
_computing_publication_material 'Olex2 1.5 (Dolomanov et al., 2009)'
_computing_structure_refinement 'olex2.refine 1.5 (Bourhis et al., 2015)'
_computing_structure_solution 'olex2.solve 1.5 (Bourhis et al., 2015)'
_diffrn_ambient_temperature 150.15
_diffrn_measured_fraction_theta_full 0.9982
_diffrn_measured_fraction_theta_max 0.9982
_diffrn_measurement_details
;
List of Runs (angles in degrees, time in seconds):

  # Type    Start    End  Width  t~exp~   \w     \q     \k     \f   Frames
#--------------------------------------------------------------------------
  1  \f    -40.30 146.90   1.80   10.00  72.69 -18.16  31.50    --   104
  2  \f   -129.95  98.65   1.80   10.00  23.19 -18.16 -59.25    --   127
  3  \w   -122.88  22.92   1.80   10.00    --  -18.16 -59.25-135.92   81
  4  \w    -76.17   6.63   1.80   10.00    --  -18.16  89.85  69.33   46
  5  \w   -122.88  22.92   1.80   10.00    --  -18.16 -59.25  20.08   81
  6  \w   -122.88  22.92   1.80   10.00    --  -18.16 -59.25 173.08   81
;
_diffrn_measurement_device 'abstract diffractometer'
_diffrn_measurement_device_type 'Saxi-CrysAlisPro-abstract goniometer imported SAXI images'
_diffrn_measurement_method '\w and \f scans'
_diffrn_radiation_type 'Mo K\a'
_diffrn_radiation_wavelength 0.71073
_diffrn_reflns_av_R_equivalents 0.1273
_diffrn_reflns_av_unetI/netI 0.0939
_diffrn_reflns_Laue_measured_fraction_full 0.9982
_diffrn_reflns_Laue_measured_fraction_max 0.9982
_diffrn_reflns_limit_h_max 12
_diffrn_reflns_limit_h_min -9
_diffrn_reflns_limit_k_max 36
_diffrn_reflns_limit_k_min -35
_diffrn_reflns_limit_l_max 13
_diffrn_reflns_limit_l_min -13
_diffrn_reflns_number 43347
_diffrn_reflns_point_group_measured_fraction_full 0.9982
_diffrn_reflns_point_group_measured_fraction_max 0.9982
_diffrn_reflns_theta_full 24.9988
_diffrn_reflns_theta_max 25.00
_diffrn_reflns_theta_min 2.09
_exptl_absorpt_coefficient_mu 0.592
_exptl_absorpt_correction_T_max 1.00000
_exptl_absorpt_correction_T_min 0.62207
_exptl_absorpt_correction_type multi-scan
_exptl_absorpt_process_details
;
CrysAlisPro 1.171.43.105a (Rigaku Oxford Diffraction, 2024)
Empirical absorption correction using spherical harmonics,
implemented in SCALE3 ABSPACK scaling algorithm.
;
_exptl_crystal_colour 'metallic brownish red'
_exptl_crystal_colour_lustre metallic
_exptl_crystal_colour_modifier brownish
_exptl_crystal_colour_primary red
_exptl_crystal_density_diffrn 1.221
_exptl_crystal_description block
_exptl_crystal_F_000 798.986
_exptl_crystal_size_max 0.1
_exptl_crystal_size_mid 0.05
_exptl_crystal_size_min 0.01
_refine_diff_density_max 2.4327
_refine_diff_density_min -1.0984
_refine_diff_density_rms 0.1387
_refine_ls_d_res_high 0.8409
_refine_ls_d_res_low 9.7568
_refine_ls_goodness_of_fit_ref 1.0497
_refine_ls_hydrogen_treatment constr
_refine_ls_matrix_type full
_refine_ls_number_constraints 32
_refine_ls_number_parameters 231
_refine_ls_number_reflns 3850
_refine_ls_number_restraints 0
_refine_ls_restrained_S_all 1.0497
_refine_ls_R_factor_all 0.0905
_refine_ls_R_factor_gt 0.0806
_refine_ls_shift/su_max 0.0009
_refine_ls_shift/su_mean 0.0000
_refine_ls_structure_factor_coef Fsqd
_refine_ls_weighting_details 'w=1/[\s^2^(Fo^2^)+(0.1001P)^2^+8.9481P] where P=(Fo^2^+2Fc^2^)/3'
_refine_ls_weighting_scheme calc
_refine_ls_wR_factor_gt 0.2030
_refine_ls_wR_factor_ref 0.2120
_reflns_Friedel_coverage 0.0
_reflns_limit_h_max 10
_reflns_limit_h_min -10
_reflns_limit_k_max 29
_reflns_limit_k_min 0
_reflns_limit_l_max 11
_reflns_limit_l_min 0
_reflns_number_gt 3284
_reflns_number_total 3850
_reflns_threshold_expression I>=2u(I)
_cod_data_source_file d6dt00703a2.cif
_cod_data_source_block mr_as_allyl_autored
_cod_depositor_comments 'Adding full bibliography for 7720945.cif.'
_cod_original_formula_sum 'C44 H35 Cl2 N3 Pd1'
_cod_database_code 7720945
_olex2_refinement_description
;
1. Fixed Uiso
 At 1.2 times of:
  All C(H) groups, All N(H) groups
 At 1.5 times of:
  All C(H,H,H) groups
2.a Aromatic/amide H refined with riding coordinates:
 N003(H003), C00A(H00A), C00B(H00B), C00F(H00F), C00H(H00H), C00I(H00I),
 C00J(H00J), C00K(H00K), C00M(H00M), C00N(H00N), C00O(H00O), C00R(H00R)
2.b Idealised Me refined as rotating group:
 C00Q(H00c,H00d,H00e), C00S(H00g,H00l,H00p)
;
_olex2_submission_special_instructions 'No special instructions were received'
_oxdiff_exptl_absorpt_empirical_details
;
Empirical correction (ABSPACK) includes:
- Absorption correction using spherical harmonics
- Frame scaling
;

loop_
_space_group_symop_id
_space_group_symop_operation_xyz
1 x,y,z
2 -x,y+1/2,-z
3 -x,-y,-z
4 x,-y-1/2,z

loop_
_atom_site_label
_atom_site_type_symbol
_atom_site_fract_x
_atom_site_fract_y
_atom_site_fract_z
_atom_site_U_iso_or_equiv
_atom_site_adp_type
_atom_site_occupancy
_atom_site_site_symmetry_order
_atom_site_refinement_flags_posn
_atom_site_refinement_flags_adp
_atom_site_refinement_flags_occupancy
Pd00 Pd 0.62313(8) 0.25 0.44609(6) 0.0405(3) Uani 1.000000 2 S T P
Cl1 Cl 0.6954(3) 0.18299(10) 0.3010(2) 0.0821(7) Uani 1.000000 1 . . .
N003 N 0.3084(8) 0.25 0.5139(7) 0.0340(14) Uani 1.000000 2 S T P
H003 H 0.3452(8) 0.24999999999999997 0.5987(7) 0.0408(17) Uiso 1.000000 2 RS T P
N005 N 0.5624(5) 0.30485(19) 0.5869(4) 0.0345(10) Uani 1.000000 1 . . .
C006 C 0.6549(7) 0.3134(2) 0.6970(6) 0.0400(13) Uani 1.000000 1 . . .
C007 C 0.2753(7) 0.2943(2) 0.4377(6) 0.0398(13) Uani 1.000000 1 . . .
C008 C 0.8956(7) 0.3056(2) 0.8306(6) 0.0430(14) Uani 1.000000 1 . . .
C009 C 0.3321(7) 0.3449(2) 0.4840(6) 0.0384(13) Uani 1.000000 1 . . .
C00A C 0.6209(7) 0.3653(2) 0.7504(6) 0.0426(14) Uani 1.000000 1 . . .
H00A H 0.6724(7) 0.3823(2) 0.8254(6) 0.0512(17) Uiso 1.000000 1 R . .
C00B C 0.2084(7) 0.2771(2) 0.3141(6) 0.0427(14) Uani 1.000000 1 . . .
H00B H 0.1696(7) 0.2993(2) 0.2424(6) 0.0513(17) Uiso 1.000000 1 R . .
C00C C 0.7703(7) 0.2775(2) 0.7545(6) 0.0391(13) Uani 1.000000 1 . . .
C00D C 0.4593(7) 0.3460(2) 0.5725(6) 0.0369(13) Uani 1.000000 1 . . .
C00E C 0.2512(8) 0.3931(2) 0.4393(6) 0.0447(15) Uani 1.000000 1 . . .
C00F C 0.5027(7) 0.3855(2) 0.6748(6) 0.0445(14) Uani 1.000000 1 . . .
H00F H 0.4564(7) 0.4193(2) 0.6864(6) 0.0533(17) Uiso 1.000000 1 R . .
C00G C 1.1250(7) 0.3649(3) 0.9682(6) 0.0441(14) Uani 1.000000 1 . . .
C00H C 0.3306(9) 0.4400(3) 0.4155(7) 0.0533(17) Uani 1.000000 1 . . .
H00H H 0.4388(9) 0.4416(3) 0.4324(7) 0.064(2) Uiso 1.000000 1 R . .
C00I C 0.0932(8) 0.3920(3) 0.4115(6) 0.0475(15) Uani 1.000000 1 . . .
H00I H 0.0374(8) 0.3602(3) 0.4265(6) 0.0570(19) Uiso 1.000000 1 R . .
C00J C 1.0249(8) 0.3222(2) 0.7641(6) 0.0446(14) Uani 1.000000 1 . . .
H00J H 1.0363(8) 0.3140(2) 0.6699(6) 0.0535(17) Uiso 1.000000 1 R . .
C00K C 0.0154(8) 0.4366(3) 0.3620(7) 0.0538(17) Uani 1.000000 1 . . .
H00K H -0.0926(8) 0.4350(3) 0.3440(7) 0.065(2) Uiso 1.000000 1 R . .
C00L C 0.0944(10) 0.4835(3) 0.3388(8) 0.063(2) Uani 1.000000 1 . . .
C00M C 1.1383(7) 0.3508(2) 0.8332(7) 0.0480(15) Uani 1.000000 1 . . .
H00M H 1.2281(7) 0.3609(2) 0.7858(7) 0.0576(18) Uiso 1.000000 1 R . .
C00N C 0.9963(8) 0.3484(3) 1.0350(6) 0.0524(17) Uani 1.000000 1 . . .
H00N H 0.9847(8) 0.3576(3) 1.1287(6) 0.063(2) Uiso 1.000000 1 R . .
C00O C 0.2524(10) 0.4845(3) 0.3672(8) 0.0617(19) Uani 1.000000 1 . . .
H00O H 0.3080(10) 0.5165(3) 0.3532(8) 0.074(2) Uiso 1.000000 1 R . .
C00Q C 1.2513(8) 0.3966(3) 1.0401(8) 0.0612(19) Uani 1.000000 1 . . .
H00c H 1.336(3) 0.3728(5) 1.067(5) 0.092(3) Uiso 1.000000 1 GR . .
H00d H 1.289(4) 0.4239(14) 0.978(2) 0.092(3) Uiso 1.000000 1 GR . .
H00e H 1.2102(18) 0.4135(18) 1.122(3) 0.092(3) Uiso 1.000000 1 GR . .
C00R C 0.8845(8) 0.3191(3) 0.9696(7) 0.0583(19) Uani 1.000000 1 . . .
H00R H 0.7976(8) 0.3076(3) 1.0190(7) 0.070(2) Uiso 1.000000 1 R . .
C00S C 0.0121(12) 0.5313(3) 0.2809(10) 0.083(3) Uani 1.000000 1 . . .
H00g H 0.018(7) 0.5311(15) 0.1808(11) 0.125(4) Uiso 1.000000 1 GR . .
H00l H -0.096(2) 0.5304(15) 0.307(6) 0.125(4) Uiso 1.000000 1 GR . .
H00p H 0.061(5) 0.5637(3) 0.317(6) 0.125(4) Uiso 1.000000 1 GR . .

loop_
_atom_site_aniso_label
_atom_site_aniso_U_11
_atom_site_aniso_U_22
_atom_site_aniso_U_33
_atom_site_aniso_U_12
_atom_site_aniso_U_13
_atom_site_aniso_U_23
Pd00 0.0389(4) 0.0536(5) 0.0289(4) -0.000000 -0.0012(3) 0.000000
Cl1 0.0926(16) 0.0993(16) 0.0552(12) 0.0060(13) 0.0152(11) -0.0054(11)
N003 0.038(4) 0.034(3) 0.030(3) -0.000000 0.000(3) 0.000000
N005 0.034(2) 0.046(3) 0.023(2) -0.010(2) -0.0041(19) 0.0047(19)
C006 0.034(3) 0.051(3) 0.035(3) -0.007(3) 0.005(2) 0.007(3)
C007 0.036(3) 0.042(3) 0.040(3) 0.000(3) -0.004(3) 0.004(3)
C008 0.044(3) 0.048(3) 0.037(3) 0.001(3) -0.001(3) 0.005(3)
C009 0.048(3) 0.038(3) 0.029(3) 0.001(3) 0.005(3) 0.002(2)
C00A 0.040(3) 0.050(3) 0.038(3) -0.007(3) -0.002(3) -0.006(3)
C00B 0.041(3) 0.054(3) 0.033(3) 0.003(3) -0.008(3) 0.003(3)
C00C 0.034(3) 0.059(3) 0.025(3) -0.001(3) 0.005(2) 0.002(2)
C00D 0.036(3) 0.039(3) 0.035(3) 0.002(2) 0.000(2) 0.005(2)
C00E 0.054(4) 0.041(3) 0.039(3) 0.005(3) -0.009(3) 0.001(3)
C00F 0.050(4) 0.040(3) 0.044(3) -0.004(3) -0.004(3) -0.003(3)
C00G 0.042(3) 0.045(3) 0.046(4) -0.002(3) -0.001(3) 0.004(3)
C00H 0.065(4) 0.041(3) 0.053(4) -0.003(3) -0.010(3) 0.007(3)
C00I 0.061(4) 0.049(4) 0.033(3) 0.005(3) 0.001(3) -0.001(3)
C00J 0.056(4) 0.045(3) 0.033(3) 0.001(3) 0.004(3) -0.003(3)
C00K 0.056(4) 0.061(4) 0.044(4) 0.018(3) -0.007(3) -0.001(3)
C00L 0.088(6) 0.043(4) 0.058(4) 0.020(4) -0.014(4) 0.000(3)
C00M 0.042(4) 0.047(4) 0.055(4) -0.008(3) 0.007(3) 0.001(3)
C00N 0.049(4) 0.079(5) 0.029(3) -0.003(3) -0.005(3) -0.005(3)
C00O 0.088(6) 0.043(4) 0.054(4) -0.003(4) -0.008(4) 0.004(3)
C00Q 0.052(4) 0.074(5) 0.057(4) -0.013(4) -0.011(3) -0.003(4)
C00R 0.052(4) 0.088(5) 0.034(3) -0.016(4) 0.005(3) 0.001(3)
C00S 0.112(8) 0.058(5) 0.078(6) 0.028(5) -0.013(5) 0.013(4)

loop_
_atom_type_symbol
_atom_type_scat_dispersion_real
_atom_type_scat_dispersion_imag
_atom_type_scat_Cromer_Mann_a1
_atom_type_scat_Cromer_Mann_a2
_atom_type_scat_Cromer_Mann_a3
_atom_type_scat_Cromer_Mann_a4
_atom_type_scat_Cromer_Mann_b1
_atom_type_scat_Cromer_Mann_b2
_atom_type_scat_Cromer_Mann_b3
_atom_type_scat_Cromer_Mann_b4
_atom_type_scat_Cromer_Mann_c
_atom_type_scat_source
_atom_type_scat_dispersion_source
C 0.00347 0.00161 2.31000 1.02000 1.58860 0.86500 20.84390 10.20750 0.56870 51.65120 0.21560 'International Tables Volume C Table 6.1.1.4 (pp. 500-502)' 'Henke, Gullikson and Davis, At. Data and Nucl. Data Tables, 1993, 54, 2'
Cl 0.14873 0.16029 11.46040 7.19640 6.25560 1.64550 0.01040 1.16620 18.51940 47.77840 -9.55740 'International Tables Volume C Table 6.1.1.4 (pp. 500-502)' 'Henke, Gullikson and Davis, At. Data and Nucl. Data Tables, 1993, 54, 2'
H 0.00000 0.00000 0.49300 0.32291 0.14019 0.04081 10.51090 26.12570 3.14236 57.79970 0.00304 'International Tables Volume C Table 6.1.1.4 (pp. 500-502)' 'Henke, Gullikson and Davis, At. Data and Nucl. Data Tables, 1993, 54, 2'
N 0.00653 0.00323 12.21260 3.13220 2.01250 1.16630 0.00570 9.89330 28.99750 0.58260 -11.52900 'International Tables Volume C Table 6.1.1.4 (pp. 500-502)' 'Henke, Gullikson and Davis, At. Data and Nucl. Data Tables, 1993, 54, 2'
Pd -0.98845 1.01473 19.33190 15.50170 5.29537 0.60584 0.69866 7.98929 25.20520 76.89860 5.26593 'International Tables Volume C Table 6.1.1.4 (pp. 500-502)' 'Henke, Gullikson and Davis, At. Data and Nucl. Data Tables, 1993, 54, 2'

loop_
_geom_angle_atom_site_label_1
_geom_angle_atom_site_label_2
_geom_angle_atom_site_label_3
_geom_angle
_geom_angle_site_symmetry_1
_geom_angle_site_symmetry_3
_geom_angle_publ_flag
Cl1 Pd00 Cl1 94.39(12) 4_565 . ?
N005 Pd00 Cl1 89.83(14) 4_565 . ?
N005 Pd00 Cl1 175.30(14) 4_565 4_565 ?
N005 Pd00 Cl1 175.30(14) . . ?
N005 Pd00 Cl1 89.83(14) . 4_565 ?
N005 Pd00 N005 85.9(2) . 4_565 ?
C007 N003 H003 125.3(3) . . ?
C007 N003 H003 125.3(3) 4_565 . ?
C007 N003 C007 109.3(7) . 4_565 ?
C006 N005 Pd00 119.4(4) . 4_565 ?
C00D N005 Pd00 128.6(4) . 4_565 ?
C00D N005 C006 109.6(5) . . ?
C00A C006 N005 108.2(5) . . ?
C00C C006 N005 127.1(6) . . ?
C00C C006 C00A 124.8(5) . . ?
C009 C007 N003 119.1(5) . 4_565 ?
C00B C007 N003 107.1(5) . 4_565 ?
C00B C007 C009 133.0(6) . . ?
C00J C008 C00C 120.4(5) . . ?
C00R C008 C00C 122.2(6) . . ?
C00R C008 C00J 117.2(6) . . ?
C00D C009 C007 118.6(5) . . ?
C00E C009 C007 118.8(5) . . ?
C00E C009 C00D 122.6(5) . . ?
H00A C00A C006 126.2(3) . . ?
C00F C00A C006 107.7(5) . . ?
C00F C00A H00A 126.2(4) . . ?
C00B C00B C007 108.1(4) 4_565 . ?
H00B C00B C007 125.9(4) . . ?
C008 C00C C006 112.8(5) . . ?
C00C C00C C006 128.5(3) 4_565 . ?
C00C C00C C008 118.5(3) 4_565 . ?
C009 C00D N005 123.7(5) . . ?
C00F C00D N005 106.7(5) . . ?
C00F C00D C009 129.3(5) . . ?
C00H C00E C009 121.2(6) . . ?
C00I C00E C009 120.4(6) . . ?
C00I C00E C00H 118.3(6) . . ?
C00D C00F C00A 107.5(5) . . ?
H00F C00F C00A 126.3(4) . . ?
H00F C00F C00D 126.3(3) . . ?
C00N C00G C00M 117.8(6) . . ?
C00Q C00G C00M 120.3(6) . . ?
C00Q C00G C00N 121.9(6) . . ?
H00H C00H C00E 119.9(4) . . ?
C00O C00H C00E 120.2(7) . . ?
C00O C00H H00H 119.9(5) . . ?
H00I C00I C00E 119.3(4) . . ?
C00K C00I C00E 121.4(6) . . ?
C00K C00I H00I 119.3(4) . . ?
H00J C00J C008 119.7(4) . . ?
C00M C00J C008 120.6(6) . . ?
C00M C00J H00J 119.7(4) . . ?
H00K C00K C00I 119.8(4) . . ?
C00L C00K C00I 120.4(7) . . ?
C00L C00K H00K 119.8(4) . . ?
C00O C00L C00K 118.1(6) . . ?
C00S C00L C00K 120.7(8) . . ?
C00S C00L C00O 121.2(8) . . ?
C00J C00M C00G 121.9(6) . . ?
H00M C00M C00G 119.1(4) . . ?
H00M C00M C00J 119.1(4) . . ?
H00N C00N C00G 119.4(4) . . ?
C00R C00N C00G 121.3(6) . . ?
C00R C00N H00N 119.4(4) . . ?
C00L C00O C00H 121.7(7) . . ?
H00O C00O C00H 119.2(5) . . ?
H00O C00O C00L 119.2(4) . . ?
H00c C00Q C00G 109.5 . . ?
H00d C00Q C00G 109.5 . . ?
H00d C00Q H00c 109.5 . . ?
H00e C00Q C00G 109.5 . . ?
H00e C00Q H00c 109.5 . . ?
H00e C00Q H00d 109.5 . . ?
C00N C00R C008 121.2(6) . . ?
H00R C00R C008 119.4(4) . . ?
H00R C00R C00N 119.4(4) . . ?
H00g C00S C00L 109.5 . . ?
H00l C00S C00L 109.5 . . ?
H00l C00S H00g 109.5 . . ?
H00p C00S C00L 109.5 . . ?
H00p C00S H00g 109.5 . . ?
H00p C00S H00l 109.5 . . ?

loop_
_geom_bond_atom_site_label_1
_geom_bond_atom_site_label_2
_geom_bond_distance
_geom_bond_site_symmetry_2
_geom_bond_publ_flag
Pd00 Cl1 2.299(2) 4_565 ?
Pd00 Cl1 2.299(2) . ?
Pd00 N005 2.027(5) . ?
Pd00 N005 2.027(5) 4_565 ?
N003 H003 0.8800 . ?
N003 C007 1.368(7) . ?
N003 C007 1.368(7) 4_565 ?
N005 C006 1.343(7) . ?
N005 C00D 1.374(7) . ?
C006 C00A 1.440(9) . ?
C006 C00C 1.453(8) . ?
C007 C009 1.433(8) . ?
C007 C00B 1.395(8) . ?
C008 C00C 1.482(8) . ?
C008 C00J 1.374(9) . ?
C008 C00R 1.404(9) . ?
C009 C00D 1.386(8) . ?
C009 C00E 1.463(8) . ?
C00A H00A 0.9500 . ?
C00A C00F 1.348(9) . ?
C00B C00B 1.365(12) 4_565 ?
C00B H00B 0.9500 . ?
C00C C00C 1.383(12) 4_565 ?
C00D C00F 1.452(8) . ?
C00E C00H 1.390(9) . ?
C00E C00I 1.391(9) . ?
C00F H00F 0.9500 . ?
C00G C00M 1.373(9) . ?
C00G C00N 1.371(9) . ?
C00G C00Q 1.514(9) . ?
C00H H00H 0.9500 . ?
C00H C00O 1.387(10) . ?
C00I H00I 0.9500 . ?
C00I C00K 1.391(9) . ?
C00J H00J 0.9500 . ?
C00J C00M 1.381(9) . ?
C00K H00K 0.9500 . ?
C00K C00L 1.386(11) . ?
C00L C00O 1.392(11) . ?
C00L C00S 1.502(10) . ?
C00M H00M 0.9500 . ?
C00N H00N 0.9500 . ?
C00N C00R 1.366(9) . ?
C00O H00O 0.9500 . ?
C00Q H00c 0.9800 . ?
C00Q H00d 0.9800 . ?
C00Q H00e 0.9800 . ?
C00R H00R 0.9500 . ?
C00S H00g 0.9800 . ?
C00S H00l 0.9800 . ?
C00S H00p 0.9800 . ?

loop_
_geom_torsion_atom_site_label_1
_geom_torsion_atom_site_label_2
_geom_torsion_atom_site_label_3
_geom_torsion_atom_site_label_4
_geom_torsion
_geom_torsion_site_symmetry_1
_geom_torsion_site_symmetry_2
_geom_torsion_site_symmetry_3
_geom_torsion_site_symmetry_4
_geom_torsion_publ_flag
Pd00 N005 C006 C00A 158.4(4) 4_565 . . . ?
Pd00 N005 C006 C00A 158.4(4) . . . . ?
Pd00 N005 C006 C00C -21.5(5) 4_565 . . . ?
Pd00 N005 C006 C00C -21.5(5) . . . . ?
Pd00 N005 C00D C009 29.3(5) 4_565 . . . ?
Pd00 N005 C00D C009 29.3(5) . . . . ?
Pd00 N005 C00D C00F -156.3(5) 4_565 . . . ?
Pd00 N005 C00D C00F -156.3(5) . . . . ?
N003 C007 C009 C00D 22.6(7) 4_565 . . . ?
N003 C007 C009 C00D 22.6(7) . . . . ?
N003 C007 C009 C00E -155.6(6) . . . . ?
N003 C007 C009 C00E -155.6(6) 4_565 . . . ?
N003 C007 C00B C00B 2.8(5) . 4_565 4_565 . ?
N003 C007 C00B C00B -2.8(5) . . . 4_565 ?
N005 C006 C00A C00F 3.1(5) . . . . ?
N005 C006 C00C C008 154.1(6) . . . . ?
N005 C006 C00C C00C -30.9(7) . . . 4_565 ?
N005 C00D C009 C007 20.6(7) . . . . ?
N005 C00D C009 C00E -161.3(5) . . . . ?
N005 C00D C00F C00A -3.8(5) . . . . ?
C006 C00A C00F C00D 0.5(5) . . . . ?
C006 C00C C008 C00J -89.6(5) . . . . ?
C006 C00C C008 C00R 86.6(6) . . . . ?
C006 C00C C00C C006 -0.0(8) . . 4_565 4_565 ?
C006 C00C C00C C008 -174.8(4) . . 4_565 4_565 ?
C007 C009 C00D C00F -152.5(5) . . . . ?
C007 C009 C00E C00H -145.8(6) . . . . ?
C007 C009 C00E C00I 30.2(6) . . . . ?
C007 C00B C00B C007 0.0(7) . . 4_565 4_565 ?
C008 C00C C00C C008 0.0(7) . . 4_565 4_565 ?
C008 C00J C00M C00G -1.9(8) . . . . ?
C008 C00R C00N C00G -1.3(9) . . . . ?
C009 C00D C00F C00A 170.1(7) . . . . ?
C009 C00E C00H C00O 177.1(6) . . . . ?
C009 C00E C00I C00K -176.6(6) . . . . ?
C00E C00H C00O C00L -1.2(8) . . . . ?
C00E C00I C00K C00L 0.2(8) . . . . ?
C00H C00O C00L C00K 1.0(9) . . . . ?
C00H C00O C00L C00S -177.4(8) . . . . ?
C00I C00K C00L C00O -0.4(8) . . . . ?
C00I C00K C00L C00S 177.9(7) . . . . ?

loop_
_smtbx_masks_void_nr
_smtbx_masks_void_average_x
_smtbx_masks_void_average_y
_smtbx_masks_void_average_z
_smtbx_masks_void_volume
_smtbx_masks_void_count_electrons
_smtbx_masks_void_content
1 -0.521 0.420 0.000 472.8 44.5 ?
2 -0.040 0.250 0.500 8.0 0.0 ?
3 0.040 0.750 0.500 8.0 0.0 ?
